data_7015070
loop_
_publ_author_name
'Mena-Cruz, Adri\'an'
'Lorenzo-Luis, Pablo'
'Passarelli, Vincenzo'
'Romerosa, Antonio'
'Serrano-Ruiz, Manuel'

_publ_section_title
;
 Comparative study of [RuClCp(HdmoPTA-\kP)(PPh3)][CF3SO3] and the
 heterobimetallic complexes
 [RuClCp(PPh3)-\m-dmoPTA-1\kP:2\k2N,N'-M(acac-\k2O,O')2] (M=Co, Ni, Zn;
 dmoPTA=3,7-dimethyl-1,3,7-triaza-5-phosphabicyclo[3.3.1]nonane).
;
_journal_issue 13
_journal_name_full 'Dalton transactions (Cambridge, England : 2003)'
_journal_page_first 3237
_journal_page_last 3244
_journal_paper_doi 10.1039/c0dt00571a
_journal_volume 40
_journal_year 2011
_chemical_formula_sum 'C40 H52 Cl N3 Ni O5 P2 Ru'
_chemical_formula_weight 912.02
_chemical_name_systematic
;
?
;
_space_group_IT_number 14
_symmetry_cell_setting monoclinic
_symmetry_space_group_name_Hall '-P 2ybc'
_symmetry_space_group_name_H-M 'P 1 21/c 1'
_atom_sites_solution_hydrogens geom
_atom_sites_solution_primary direct
_atom_sites_solution_secondary difmap
_audit_creation_method SHELXL-97
_cell_angle_alpha 90.00
_cell_angle_beta 106.9850(10)
_cell_angle_gamma 90.00
_cell_formula_units_Z 4
_cell_length_a 12.2303(7)
_cell_length_b 35.554(2)
_cell_length_c 9.9058(6)
_cell_measurement_reflns_used 1902
_cell_measurement_temperature 200(2)
_cell_measurement_theta_max 46.938
_cell_measurement_theta_min 4.583
_cell_volume 4119.5(4)
_computing_cell_refinement 'Bruker APEX'
_computing_data_collection 'Bruker APEX'
_computing_data_reduction 'Bruker SHELXTL'
_computing_molecular_graphics 'Bruker SHELXTL'
_computing_publication_material 'Bruker SHELXTL'
_computing_structure_refinement 'SHELXL-97 (Sheldrick, 1997)'
_computing_structure_solution 'SHELXS-97 (Sheldrick, 1990)'
_diffrn_ambient_temperature 200(2)
_diffrn_measured_fraction_theta_full 0.994
_diffrn_measured_fraction_theta_max 0.994
_diffrn_measurement_device_type 'CCD area detector'
_diffrn_measurement_method 'phi and omega scans'
_diffrn_radiation_monochromator graphite
_diffrn_radiation_source 'fine-focus sealed tube'
_diffrn_radiation_type MoK\a
_diffrn_radiation_wavelength 0.71073
_diffrn_reflns_av_R_equivalents 0.0886
_diffrn_reflns_av_sigmaI/netI 0.1002
_diffrn_reflns_limit_h_max 14
_diffrn_reflns_limit_h_min -14
_diffrn_reflns_limit_k_max 40
_diffrn_reflns_limit_k_min -41
_diffrn_reflns_limit_l_max 10
_diffrn_reflns_limit_l_min -11
_diffrn_reflns_number 21573
_diffrn_reflns_theta_full 24.44
_diffrn_reflns_theta_max 24.44
_diffrn_reflns_theta_min 1.15
_exptl_absorpt_coefficient_mu 1.012
_exptl_absorpt_correction_type none
_exptl_crystal_colour yellow
_exptl_crystal_density_diffrn 1.470
_exptl_crystal_density_method 'not measured'
_exptl_crystal_description prismatic
_exptl_crystal_F_000 1888
_exptl_crystal_size_max 0.203
_exptl_crystal_size_mid 0.077
_exptl_crystal_size_min 0.035
_refine_diff_density_max 0.605
_refine_diff_density_min -0.712
_refine_diff_density_rms 0.113
_refine_ls_extinction_method none
_refine_ls_goodness_of_fit_ref 1.233
_refine_ls_hydrogen_treatment mixed
_refine_ls_matrix_type full
_refine_ls_number_parameters 492
_refine_ls_number_reflns 6775
_refine_ls_number_restraints 0
_refine_ls_restrained_S_all 1.233
_refine_ls_R_factor_all 0.1039
_refine_ls_R_factor_gt 0.0793
_refine_ls_shift/su_max 0.000
_refine_ls_shift/su_mean 0.000
_refine_ls_structure_factor_coef Fsqd
_refine_ls_weighting_details 'calc w=1/[\s^2^(Fo^2^)+(0.0443P)^2^+7.7196P] where P=(Fo^2^+2Fc^2^)/3'
_refine_ls_weighting_scheme calc
_refine_ls_wR_factor_gt 0.1635
_refine_ls_wR_factor_ref 0.1725
_reflns_number_gt 5442
_reflns_number_total 6775
_reflns_threshold_expression >2sigma(I)
_cod_data_source_file c0dt00571a.txt
_cod_data_source_block 1
_cod_depositor_comments
;
The following automatic conversions were performed:
'_symmetry_cell_setting' value 'Monoclinic' changed to 'monoclinic'
according to '/home/saulius/struct/CIF-dictionaries/cif_core.dic'
dictionary named 'cif_core.dic' version 2.4.1 from 2010-06-29.

Automatic conversion script
Id: cif_fix_enum 1555 2011-01-17 13:19:09Z saulius 
;
_cod_original_sg_symbol_H-M P21/c
_cod_database_code 7015070

loop_
_symmetry_equiv_pos_as_xyz
'x, y, z'
'-x, y+1/2, -z+1/2'
'-x, -y, -z'
'x, -y-1/2, z-1/2'

loop_
_atom_site_label
_atom_site_type_symbol
_atom_site_fract_x
_atom_site_fract_y
_atom_site_fract_z
_atom_site_U_iso_or_equiv
_atom_site_adp_type
_atom_site_occupancy
_atom_site_symmetry_multiplicity
_atom_site_calc_flag
_atom_site_refinement_flags
_atom_site_disorder_assembly
_atom_site_disorder_group
Ru1 Ru 0.58175(5) 0.171541(17) 0.68593(7) 0.02373(19) Uani 1 1 d . . .
Ni1 Ni 0.29972(8) 0.08406(3) 0.22132(11) 0.0268(3) Uani 1 1 d . . .
Cl1 Cl 0.61166(17) 0.23602(5) 0.6199(2) 0.0331(5) Uani 1 1 d . . .
P2 P 0.48415(17) 0.15855(5) 0.4561(2) 0.0230(5) Uani 1 1 d . . .
P1 P 0.76492(17) 0.15816(5) 0.6787(2) 0.0264(5) Uani 1 1 d . . .
O4 O 0.2217(5) 0.09947(15) 0.0200(6) 0.0347(14) Uani 1 1 d . . .
O3 O 0.3402(5) 0.03322(15) 0.1501(7) 0.0404(15) Uani 1 1 d . . .
O2 O 0.1529(5) 0.06003(15) 0.2399(6) 0.0397(15) Uani 1 1 d . . .
O1 O 0.3798(5) 0.06529(16) 0.4191(6) 0.0392(15) Uani 1 1 d . . .
N1 N 0.4574(5) 0.11193(17) 0.2161(6) 0.0255(15) Uani 1 1 d . . .
N2 N 0.2584(5) 0.13952(18) 0.2888(6) 0.0277(15) Uani 1 1 d . . .
N3 N 0.3832(5) 0.17707(16) 0.1848(7) 0.0278(15) Uani 1 1 d . . .
C31 C 0.8166(7) 0.1126(2) 0.7628(8) 0.0288(18) Uani 1 1 d . . .
C36 C 0.7540(7) 0.0803(2) 0.7082(9) 0.035(2) Uani 1 1 d . . .
H36 H 0.6894 0.0825 0.6272 0.042 Uiso 1 1 calc R . .
C35 C 0.7836(8) 0.0457(2) 0.7689(10) 0.043(2) Uani 1 1 d . . .
H35 H 0.7409 0.0239 0.7301 0.051 Uiso 1 1 calc R . .
C34 C 0.8780(8) 0.0431(2) 0.8891(11) 0.047(3) Uani 1 1 d . . .
H34 H 0.9002 0.0193 0.9321 0.057 Uiso 1 1 calc R . .
C33 C 0.9383(7) 0.0746(3) 0.9450(10) 0.045(2) Uani 1 1 d . . .
H33 H 1.0015 0.0727 1.0276 0.054 Uiso 1 1 calc R . .
C32 C 0.9076(7) 0.1093(2) 0.8819(9) 0.034(2) Uani 1 1 d . . .
H32 H 0.9501 0.1310 0.9216 0.041 Uiso 1 1 calc R . .
C21 C 0.8775(7) 0.1900(2) 0.7738(9) 0.031(2) Uani 1 1 d . . .
C26 C 0.8639(8) 0.2128(2) 0.8829(11) 0.047(3) Uani 1 1 d . . .
H26 H 0.7920 0.2134 0.9014 0.056 Uiso 1 1 calc R . .
C25 C 0.9539(9) 0.2345(3) 0.9652(12) 0.067(3) Uani 1 1 d . . .
H25 H 0.9436 0.2493 1.0404 0.080 Uiso 1 1 calc R . .
C24 C 1.0568(9) 0.2344(3) 0.9372(13) 0.065(3) Uani 1 1 d . . .
H24 H 1.1175 0.2495 0.9929 0.078 Uiso 1 1 calc R . .
C23 C 1.0740(8) 0.2129(3) 0.8294(12) 0.053(3) Uani 1 1 d . . .
H23 H 1.1457 0.2131 0.8101 0.064 Uiso 1 1 calc R . .
C22 C 0.9846(7) 0.1906(2) 0.7493(10) 0.040(2) Uani 1 1 d . . .
H22 H 0.9966 0.1754 0.6760 0.047 Uiso 1 1 calc R . .
C11 C 0.7992(6) 0.1551(2) 0.5093(9) 0.0312(19) Uani 1 1 d . . .
C16 C 0.8491(7) 0.1237(2) 0.4670(10) 0.039(2) Uani 1 1 d . . .
H16 H 0.8677 0.1024 0.5271 0.047 Uiso 1 1 calc R . .
C15 C 0.8717(8) 0.1234(3) 0.3396(11) 0.051(3) Uani 1 1 d . . .
H15 H 0.9064 0.1019 0.3123 0.061 Uiso 1 1 calc R . .
C14 C 0.8444(7) 0.1541(3) 0.2502(10) 0.045(2) Uani 1 1 d . . .
H14 H 0.8573 0.1534 0.1602 0.054 Uiso 1 1 calc R . .
C13 C 0.7982(7) 0.1859(2) 0.2930(9) 0.038(2) Uani 1 1 d . . .
H13 H 0.7834 0.2075 0.2343 0.045 Uiso 1 1 calc R . .
C12 C 0.7732(7) 0.1863(2) 0.4209(9) 0.034(2) Uani 1 1 d . . .
H12 H 0.7386 0.2078 0.4480 0.041 Uiso 1 1 calc R . .
C51 C 0.5196(9) 0.1917(3) 0.8606(10) 0.050(3) Uani 1 1 d . . .
H51 H 0.5157 0.2176 0.8816 0.060 Uiso 1 1 calc R . .
C55 C 0.4335(8) 0.1711(3) 0.7709(9) 0.046(2) Uani 1 1 d . . .
H55 H 0.3597 0.1802 0.7207 0.055 Uiso 1 1 calc R . .
C54 C 0.4748(9) 0.1340(3) 0.7667(10) 0.047(3) Uani 1 1 d . . .
H54 H 0.4334 0.1137 0.7132 0.057 Uiso 1 1 calc R . .
C53 C 0.5862(10) 0.1325(3) 0.8543(11) 0.056(3) Uani 1 1 d . . .
H53 H 0.6349 0.1111 0.8696 0.067 Uiso 1 1 calc R . .
C52 C 0.6148(10) 0.1682(4) 0.9167(10) 0.067(3) Uani 1 1 d . . .
H52 H 0.6848 0.1750 0.9838 0.080 Uiso 1 1 calc R . .
C43 C 0.4594(7) 0.1935(2) 0.3145(8) 0.0302(19) Uani 1 1 d . . .
H43A H 0.4241 0.2163 0.3409 0.036 Uiso 1 1 calc R . .
H43B H 0.5330 0.2007 0.2990 0.036 Uiso 1 1 calc R . .
C41 C 0.5317(6) 0.1200(2) 0.3630(8) 0.0225(17) Uani 1 1 d . . .
H41A H 0.6096 0.1260 0.3582 0.027 Uiso 1 1 calc R . .
H41B H 0.5373 0.0969 0.4200 0.027 Uiso 1 1 calc R . .
C42 C 0.3308(6) 0.1489(2) 0.4334(8) 0.0285(19) Uani 1 1 d . . .
H42A H 0.3259 0.1278 0.4965 0.034 Uiso 1 1 calc R . .
H42B H 0.2975 0.1713 0.4660 0.034 Uiso 1 1 calc R . .
C46 C 0.2689(7) 0.1698(2) 0.1903(9) 0.0310(19) Uani 1 1 d . . .
H46A H 0.2210 0.1630 0.0942 0.037 Uiso 1 1 calc R . .
H46B H 0.2376 0.1933 0.2178 0.037 Uiso 1 1 calc R . .
C47 C 0.4372(7) 0.1468(2) 0.1316(8) 0.0282(18) Uani 1 1 d . . .
H47A H 0.5117 0.1559 0.1240 0.034 Uiso 1 1 calc R . .
H47B H 0.3892 0.1406 0.0351 0.034 Uiso 1 1 calc R . .
C44 C 0.5218(7) 0.0859(2) 0.1514(9) 0.033(2) Uani 1 1 d . . .
H44A H 0.4758 0.0797 0.0552 0.050 Uiso 1 1 calc R . .
H44B H 0.5392 0.0628 0.2076 0.050 Uiso 1 1 calc R . .
H44C H 0.5933 0.0978 0.1486 0.050 Uiso 1 1 calc R . .
C45 C 0.1384(7) 0.1401(2) 0.2927(10) 0.041(2) Uani 1 1 d . . .
H45A H 0.1192 0.1654 0.3181 0.061 Uiso 1 1 calc R . .
H45B H 0.1289 0.1220 0.3630 0.061 Uiso 1 1 calc R . .
H45C H 0.0876 0.1333 0.1995 0.061 Uiso 1 1 calc R . .
C75 C 0.1570(9) 0.0991(3) -0.2276(9) 0.058(3) Uani 1 1 d . . .
H75A H 0.1870 0.1247 -0.2272 0.088 Uiso 1 1 calc R . .
H75B H 0.0743 0.1002 -0.2425 0.088 Uiso 1 1 calc R . .
H75C H 0.1730 0.0846 -0.3038 0.088 Uiso 1 1 calc R . .
C74 C 0.2133(7) 0.0806(2) -0.0890(9) 0.032(2) Uani 1 1 d . . .
C73 C 0.2506(7) 0.0440(2) -0.0937(9) 0.041(2) Uani 1 1 d . . .
H73 H 0.2329 0.0324 -0.1839 0.049 Uiso 1 1 calc R . .
C72 C 0.3119(7) 0.0226(2) 0.0219(10) 0.037(2) Uani 1 1 d . . .
C71 C 0.3520(9) -0.0167(2) -0.0035(12) 0.056(3) Uani 1 1 d . . .
H71A H 0.3940 -0.0281 0.0869 0.084 Uiso 1 1 calc R . .
H71B H 0.4021 -0.0150 -0.0645 0.084 Uiso 1 1 calc R . .
H71C H 0.2855 -0.0324 -0.0494 0.084 Uiso 1 1 calc R . .
C65 C 0.0217(8) 0.0239(3) 0.3205(12) 0.060(3) Uani 1 1 d . . .
H65A H -0.0106 0.0349 0.3913 0.091 Uiso 1 1 calc R . .
H65B H 0.0270 -0.0034 0.3325 0.091 Uiso 1 1 calc R . .
H65C H -0.0278 0.0300 0.2258 0.091 Uiso 1 1 calc R . .
C64 C 0.1412(8) 0.0402(2) 0.3393(10) 0.041(2) Uani 1 1 d . . .
C63 C 0.2287(8) 0.0320(3) 0.4618(10) 0.048(3) Uani 1 1 d . . .
H63 H 0.2088 0.0172 0.5311 0.058 Uiso 1 1 calc R . .
C62 C 0.3412(8) 0.0431(2) 0.4920(9) 0.037(2) Uani 1 1 d . . .
C61 C 0.4280(9) 0.0288(3) 0.6270(10) 0.055(3) Uani 1 1 d . . .
H61A H 0.4672 0.0066 0.6049 0.083 Uiso 1 1 calc R . .
H61B H 0.3882 0.0220 0.6962 0.083 Uiso 1 1 calc R . .
H61C H 0.4842 0.0485 0.6661 0.083 Uiso 1 1 calc R . .
O1W O 0.3398(6) 0.2484(2) 0.5364(9) 0.062(2) Uani 1 1 d . . .
H2W H 0.338(10) 0.272(3) 0.563(13) 0.10(5) Uiso 1 1 d . . .
H1W H 0.405(9) 0.237(3) 0.569(11) 0.07(4) Uiso 1 1 d . . .

loop_
_atom_site_aniso_label
_atom_site_aniso_U_11
_atom_site_aniso_U_22
_atom_site_aniso_U_33
_atom_site_aniso_U_23
_atom_site_aniso_U_13
_atom_site_aniso_U_12
Ru1 0.0274(4) 0.0241(3) 0.0182(4) -0.0005(3) 0.0043(3) -0.0002(3)
Ni1 0.0276(6) 0.0259(5) 0.0236(6) 0.0015(4) 0.0021(5) -0.0030(4)
Cl1 0.0363(12) 0.0222(9) 0.0378(12) -0.0008(9) 0.0063(10) 0.0003(8)
P2 0.0248(11) 0.0224(10) 0.0206(11) -0.0008(9) 0.0051(9) 0.0007(8)
P1 0.0259(11) 0.0239(10) 0.0245(12) 0.0024(9) -0.0004(9) -0.0016(9)
O4 0.038(3) 0.037(3) 0.022(3) -0.002(3) -0.002(3) -0.001(3)
O3 0.037(4) 0.028(3) 0.054(4) -0.004(3) 0.009(3) -0.006(3)
O2 0.030(3) 0.040(3) 0.042(4) 0.011(3) -0.001(3) -0.004(3)
O1 0.044(4) 0.042(3) 0.027(3) 0.015(3) 0.002(3) -0.005(3)
N1 0.027(4) 0.029(3) 0.019(4) -0.004(3) 0.005(3) 0.007(3)
N2 0.025(4) 0.038(4) 0.017(4) -0.004(3) 0.001(3) -0.003(3)
N3 0.031(4) 0.025(3) 0.023(4) 0.000(3) 0.000(3) -0.006(3)
C31 0.033(5) 0.028(4) 0.024(4) 0.008(4) 0.006(4) 0.006(4)
C36 0.035(5) 0.038(5) 0.027(5) 0.002(4) 0.000(4) 0.005(4)
C35 0.047(6) 0.029(5) 0.048(6) 0.004(4) 0.007(5) 0.004(4)
C34 0.043(6) 0.035(5) 0.063(7) 0.016(5) 0.013(5) 0.005(4)
C33 0.030(5) 0.057(6) 0.038(6) 0.023(5) -0.007(4) 0.000(4)
C32 0.023(4) 0.039(5) 0.034(5) 0.009(4) -0.001(4) -0.002(4)
C21 0.032(5) 0.022(4) 0.030(5) 0.005(4) -0.006(4) 0.002(3)
C26 0.030(5) 0.043(5) 0.054(7) -0.003(5) -0.010(5) 0.002(4)
C25 0.053(7) 0.049(6) 0.071(8) -0.024(6) -0.025(6) 0.009(5)
C24 0.037(6) 0.043(6) 0.083(9) 0.002(6) -0.032(6) -0.007(5)
C23 0.031(5) 0.040(5) 0.074(8) 0.018(6) -0.007(5) -0.008(4)
C22 0.039(5) 0.032(5) 0.038(6) 0.005(4) -0.003(4) -0.007(4)
C11 0.016(4) 0.038(5) 0.036(5) -0.007(4) 0.001(4) -0.006(4)
C16 0.032(5) 0.034(5) 0.051(6) 0.014(4) 0.015(5) 0.004(4)
C15 0.038(6) 0.062(6) 0.054(7) 0.004(6) 0.016(5) 0.018(5)
C14 0.036(5) 0.063(6) 0.038(6) -0.003(5) 0.016(4) 0.012(5)
C13 0.038(5) 0.040(5) 0.033(5) 0.015(4) 0.006(4) 0.003(4)
C12 0.021(4) 0.034(4) 0.044(6) 0.005(4) 0.005(4) 0.004(4)
C51 0.076(8) 0.045(6) 0.038(6) -0.003(5) 0.033(6) -0.002(5)
C55 0.050(6) 0.071(7) 0.024(5) 0.010(5) 0.020(5) 0.004(5)
C54 0.062(7) 0.051(6) 0.031(5) -0.002(5) 0.016(5) -0.022(5)
C53 0.083(8) 0.060(7) 0.037(6) 0.027(5) 0.037(6) 0.031(6)
C52 0.060(7) 0.124(11) 0.013(5) 0.001(6) 0.004(5) -0.024(7)
C43 0.029(5) 0.029(4) 0.029(5) 0.001(4) 0.002(4) 0.000(3)
C41 0.019(4) 0.026(4) 0.021(4) -0.002(3) 0.004(3) -0.002(3)
C42 0.030(5) 0.030(4) 0.028(5) -0.008(4) 0.013(4) -0.003(4)
C46 0.029(5) 0.026(4) 0.032(5) 0.001(4) -0.001(4) 0.002(4)
C47 0.034(5) 0.030(4) 0.021(4) -0.003(4) 0.007(4) -0.006(4)
C44 0.033(5) 0.036(5) 0.032(5) -0.002(4) 0.009(4) 0.002(4)
C45 0.025(5) 0.040(5) 0.054(6) -0.009(5) 0.006(4) -0.007(4)
C75 0.069(7) 0.073(7) 0.025(5) 0.004(5) 0.002(5) 0.021(6)
C74 0.027(5) 0.037(5) 0.029(5) -0.002(4) 0.001(4) -0.003(4)
C73 0.046(6) 0.044(5) 0.028(5) -0.016(4) 0.003(4) -0.001(4)
C72 0.035(5) 0.029(4) 0.047(6) -0.012(4) 0.011(5) -0.011(4)
C71 0.060(7) 0.033(5) 0.077(8) -0.010(5) 0.021(6) 0.007(5)
C65 0.055(7) 0.052(6) 0.078(8) 0.009(6) 0.026(6) -0.013(5)
C64 0.052(6) 0.035(5) 0.038(6) 0.000(4) 0.017(5) -0.002(4)
C63 0.057(7) 0.049(6) 0.044(6) 0.018(5) 0.023(5) -0.002(5)
C62 0.044(6) 0.037(5) 0.027(5) 0.000(4) 0.006(4) 0.007(4)
C61 0.068(7) 0.051(6) 0.038(6) 0.026(5) 0.002(5) 0.006(5)
O1W 0.039(4) 0.054(5) 0.084(6) -0.030(4) 0.007(4) 0.011(4)

loop_
_atom_type_symbol
_atom_type_description
_atom_type_scat_dispersion_real
_atom_type_scat_dispersion_imag
_atom_type_scat_source
C C 0.0033 0.0016 'International Tables Vol C Tables 4.2.6.8 and 6.1.1.4'
H H 0.0000 0.0000 'International Tables Vol C Tables 4.2.6.8 and 6.1.1.4'
N N 0.0061 0.0033 'International Tables Vol C Tables 4.2.6.8 and 6.1.1.4'
O O 0.0106 0.0060 'International Tables Vol C Tables 4.2.6.8 and 6.1.1.4'
P P 0.1023 0.0942 'International Tables Vol C Tables 4.2.6.8 and 6.1.1.4'
Cl Cl 0.1484 0.1585 'International Tables Vol C Tables 4.2.6.8 and 6.1.1.4'
Ni Ni 0.3393 1.1124 'International Tables Vol C Tables 4.2.6.8 and 6.1.1.4'
Ru Ru -1.2594 0.8363 'International Tables Vol C Tables 4.2.6.8 and 6.1.1.4'

loop_
_geom_angle_atom_site_label_1
_geom_angle_atom_site_label_2
_geom_angle_atom_site_label_3
_geom_angle
_geom_angle_site_symmetry_1
_geom_angle_site_symmetry_3
_geom_angle_publ_flag
C53 Ru1 C54 37.3(4) . . ?
C53 Ru1 C51 62.5(4) . . ?
C54 Ru1 C51 61.9(4) . . ?
C53 Ru1 C52 37.7(4) . . ?
C54 Ru1 C52 62.2(4) . . ?
C51 Ru1 C52 37.3(4) . . ?
C53 Ru1 C55 62.6(4) . . ?
C54 Ru1 C55 37.7(3) . . ?
C51 Ru1 C55 36.3(3) . . ?
C52 Ru1 C55 61.8(4) . . ?
C53 Ru1 P2 121.8(3) . . ?
C54 Ru1 P2 92.7(3) . . ?
C51 Ru1 P2 130.4(3) . . ?
C52 Ru1 P2 154.8(3) . . ?
C55 Ru1 P2 97.5(3) . . ?
C53 Ru1 P1 94.9(3) . . ?
C54 Ru1 P1 125.2(3) . . ?
C51 Ru1 P1 130.6(3) . . ?
C52 Ru1 P1 97.8(3) . . ?
C55 Ru1 P1 157.0(3) . . ?
P2 Ru1 P1 98.99(8) . . ?
C53 Ru1 Cl1 147.1(3) . . ?
C54 Ru1 Cl1 145.8(3) . . ?
C51 Ru1 Cl1 91.1(3) . . ?
C52 Ru1 Cl1 109.4(3) . . ?
C55 Ru1 Cl1 108.2(3) . . ?
P2 Ru1 Cl1 89.90(7) . . ?
P1 Ru1 Cl1 87.85(7) . . ?
O4 Ni1 O1 176.4(2) . . ?
O4 Ni1 O2 91.6(2) . . ?
O1 Ni1 O2 88.0(2) . . ?
O4 Ni1 O3 89.5(2) . . ?
O1 Ni1 O3 86.9(2) . . ?
O2 Ni1 O3 88.2(2) . . ?
O4 Ni1 N1 91.1(2) . . ?
O1 Ni1 N1 89.5(2) . . ?
O2 Ni1 N1 175.7(2) . . ?
O3 Ni1 N1 95.1(2) . . ?
O4 Ni1 N2 88.4(2) . . ?
O1 Ni1 N2 95.2(2) . . ?
O2 Ni1 N2 93.6(2) . . ?
O3 Ni1 N2 177.3(2) . . ?
N1 Ni1 N2 83.2(2) . . ?
C43 P2 C41 97.3(4) . . ?
C43 P2 C42 95.6(4) . . ?
C41 P2 C42 105.0(3) . . ?
C43 P2 Ru1 123.1(3) . . ?
C41 P2 Ru1 120.0(2) . . ?
C42 P2 Ru1 111.9(3) . . ?
C21 P1 C31 101.8(4) . . ?
C21 P1 C11 99.7(4) . . ?
C31 P1 C11 102.6(4) . . ?
C21 P1 Ru1 116.7(3) . . ?
C31 P1 Ru1 112.0(3) . . ?
C11 P1 Ru1 121.3(3) . . ?
C74 O4 Ni1 127.1(5) . . ?
C72 O3 Ni1 125.6(6) . . ?
C64 O2 Ni1 127.7(6) . . ?
C62 O1 Ni1 127.4(6) . . ?
C47 N1 C44 107.6(6) . . ?
C47 N1 C41 110.0(6) . . ?
C44 N1 C41 107.0(6) . . ?
C47 N1 Ni1 113.1(5) . . ?
C44 N1 Ni1 108.2(5) . . ?
C41 N1 Ni1 110.7(4) . . ?
C45 N2 C46 106.5(6) . . ?
C45 N2 C42 106.8(6) . . ?
C46 N2 C42 109.3(6) . . ?
C45 N2 Ni1 109.8(5) . . ?
C46 N2 Ni1 112.4(5) . . ?
C42 N2 Ni1 111.8(5) . . ?
C46 N3 C47 115.7(6) . . ?
C46 N3 C43 114.5(6) . . ?
C47 N3 C43 112.0(6) . . ?
C32 C31 C36 118.5(7) . . ?
C32 C31 P1 123.3(6) . . ?
C36 C31 P1 117.9(6) . . ?
C35 C36 C31 121.5(8) . . ?
C36 C35 C34 118.6(8) . . ?
C33 C34 C35 120.3(8) . . ?
C34 C33 C32 120.3(8) . . ?
C31 C32 C33 120.7(8) . . ?
C26 C21 C22 117.0(8) . . ?
C26 C21 P1 121.1(7) . . ?
C22 C21 P1 121.6(7) . . ?
C25 C26 C21 121.3(10) . . ?
C24 C25 C26 119.8(11) . . ?
C25 C24 C23 121.1(9) . . ?
C24 C23 C22 118.9(10) . . ?
C23 C22 C21 121.8(9) . . ?
C12 C11 C16 119.2(8) . . ?
C12 C11 P1 117.0(6) . . ?
C16 C11 P1 123.8(7) . . ?
C15 C16 C11 120.5(8) . . ?
C16 C15 C14 120.5(9) . . ?
C15 C14 C13 119.5(9) . . ?
C14 C13 C12 120.4(8) . . ?
C13 C12 C11 119.7(8) . . ?
C55 C51 C52 109.2(9) . . ?
C55 C51 Ru1 72.2(5) . . ?
C52 C51 Ru1 71.5(5) . . ?
C51 C55 C54 107.5(9) . . ?
C51 C55 Ru1 71.6(5) . . ?
C54 C55 Ru1 69.9(5) . . ?
C53 C54 C55 108.2(9) . . ?
C53 C54 Ru1 70.6(5) . . ?
C55 C54 Ru1 72.4(5) . . ?
C54 C53 C52 108.2(9) . . ?
C54 C53 Ru1 72.1(5) . . ?
C52 C53 Ru1 72.9(5) . . ?
C51 C52 C53 106.9(9) . . ?
C51 C52 Ru1 71.3(5) . . ?
C53 C52 Ru1 69.4(5) . . ?
N3 C43 P2 108.7(5) . . ?
N1 C41 P2 116.0(5) . . ?
N2 C42 P2 117.1(5) . . ?
N3 C46 N2 115.3(6) . . ?
N3 C47 N1 116.0(6) . . ?
O4 C74 C73 126.1(8) . . ?
O4 C74 C75 117.1(7) . . ?
C73 C74 C75 116.8(8) . . ?
C74 C73 C72 126.1(8) . . ?
O3 C72 C73 125.5(8) . . ?
O3 C72 C71 115.5(9) . . ?
C73 C72 C71 119.1(8) . . ?
O2 C64 C63 124.6(9) . . ?
O2 C64 C65 116.2(9) . . ?
C63 C64 C65 119.1(8) . . ?
C62 C63 C64 126.2(9) . . ?
O1 C62 C63 125.3(8) . . ?
O1 C62 C61 115.5(8) . . ?
C63 C62 C61 119.1(8) . . ?

loop_
_geom_bond_atom_site_label_1
_geom_bond_atom_site_label_2
_geom_bond_distance
_geom_bond_site_symmetry_2
_geom_bond_publ_flag
Ru1 C53 2.159(9) . ?
Ru1 C54 2.178(9) . ?
Ru1 C51 2.202(9) . ?
Ru1 C52 2.206(9) . ?
Ru1 C55 2.211(9) . ?
Ru1 P2 2.288(2) . ?
Ru1 P1 2.312(2) . ?
Ru1 Cl1 2.4410(19) . ?
Ni1 O4 2.019(5) . ?
Ni1 O1 2.030(6) . ?
Ni1 O2 2.044(6) . ?
Ni1 O3 2.053(6) . ?
Ni1 N1 2.182(6) . ?
Ni1 N2 2.188(6) . ?
P2 C43 1.831(8) . ?
P2 C41 1.837(7) . ?
P2 C42 1.854(8) . ?
P1 C21 1.819(8) . ?
P1 C31 1.846(7) . ?
P1 C11 1.848(9) . ?
O4 C74 1.250(9) . ?
O3 C72 1.272(10) . ?
O2 C64 1.252(10) . ?
O1 C62 1.250(10) . ?
N1 C47 1.476(9) . ?
N1 C44 1.479(9) . ?
N1 C41 1.501(9) . ?
N2 C45 1.480(10) . ?
N2 C46 1.483(9) . ?
N2 C42 1.485(9) . ?
N3 C46 1.438(10) . ?
N3 C47 1.441(9) . ?
N3 C43 1.470(9) . ?
C31 C32 1.370(11) . ?
C31 C36 1.398(11) . ?
C36 C35 1.374(11) . ?
C35 C34 1.398(13) . ?
C34 C33 1.366(12) . ?
C33 C32 1.384(11) . ?
C21 C26 1.398(12) . ?
C21 C22 1.399(12) . ?
C26 C25 1.397(13) . ?
C25 C24 1.365(15) . ?
C24 C23 1.380(14) . ?
C23 C22 1.395(12) . ?
C11 C12 1.390(11) . ?
C11 C16 1.394(11) . ?
C16 C15 1.369(12) . ?
C15 C14 1.383(13) . ?
C14 C13 1.384(12) . ?
C13 C12 1.388(11) . ?
C51 C55 1.373(13) . ?
C51 C52 1.408(15) . ?
C55 C54 1.419(13) . ?
C54 C53 1.385(14) . ?
C53 C52 1.410(15) . ?
C75 C74 1.497(12) . ?
C74 C73 1.384(11) . ?
C73 C72 1.397(12) . ?
C72 C71 1.526(11) . ?
C65 C64 1.533(12) . ?
C64 C63 1.395(13) . ?
C63 C62 1.379(12) . ?
C62 C61 1.532(12) . ?
